data_4516472
loop_
_publ_author_name
'Blanchard, Florent'
'Ellart, Marine'
'Rivenet, Murielle'
'Vigier, Nicolas'
'Hablot, Isabelle'
'Morel, Bertrand'
'Grandjean, St\'ephane'
'Abraham, Francis'

_publ_section_title
;
 Role of Ammonium Ions in the Formation of Ammonium Uranyl Peroxides and
 Uranyl Peroxo-oxalates
;
_journal_issue 1
_journal_name_full 'Crystal Growth &amp; Design'
_journal_page_first 200
_journal_paper_doi 10.1021/acs.cgd.5b01090
_journal_volume 16
_journal_year 2015
_chemical_formula_moiety '0.5(C16 O74 U10), 9(N)'
_chemical_formula_sum 'C8 N9 O37 U5'
_chemical_formula_weight 2004.32
_space_group_crystal_system orthorhombic
_space_group_IT_number 58
_space_group_name_Hall '-P 2 2n'
_space_group_name_H-M_alt 'P n n m'
_audit_creation_date 2015-06-16
_audit_creation_method
;
Olex2 1.2
(compiled 2015.01.26 svn.r3150 for OlexSys, GUI svn.r4998)
;
_cell_angle_alpha 90
_cell_angle_beta 90
_cell_angle_gamma 90
_cell_formula_units_Z 4
_cell_length_a 13.9505(8)
_cell_length_b 17.0655(9)
_cell_length_c 19.0417(11)
_cell_measurement_reflns_used 9935
_cell_measurement_temperature 296(2)
_cell_measurement_theta_max 26.337
_cell_measurement_theta_min 2.779
_cell_volume 4533.3(4)
_computing_molecular_graphics 'Olex2 (Dolomanov et al., 2009)'
_computing_publication_material 'Olex2 (Dolomanov et al., 2009)'
_computing_structure_refinement 'XL (Sheldrick, 2008)'
_diffrn_ambient_temperature 296.15
_diffrn_detector 'Bruker APEX2 area detector'
_diffrn_detector_area_resol_mean 7.9
_diffrn_detector_type 'CCD area detector'
_diffrn_measured_fraction_theta_full 1.000
_diffrn_measured_fraction_theta_max 0.994
_diffrn_measurement_device 'three-circle diffractometer'
_diffrn_measurement_device_type 'Bruker SMART APEX2 area detector'
_diffrn_measurement_method '\w and \f scans'
_diffrn_radiation_monochromator 'mirror optics'
_diffrn_radiation_probe x-ray
_diffrn_radiation_type MoK\a
_diffrn_radiation_wavelength 0.71073
_diffrn_reflns_av_R_equivalents 0.0754
_diffrn_reflns_av_unetI/netI 0.0574
_diffrn_reflns_Laue_measured_fraction_full 1.000
_diffrn_reflns_Laue_measured_fraction_max 0.994
_diffrn_reflns_limit_h_max 15
_diffrn_reflns_limit_h_min -17
_diffrn_reflns_limit_k_max 18
_diffrn_reflns_limit_k_min -21
_diffrn_reflns_limit_l_max 24
_diffrn_reflns_limit_l_min -21
_diffrn_reflns_number 81168
_diffrn_reflns_point_group_measured_fraction_full 1.000
_diffrn_reflns_point_group_measured_fraction_max 0.994
_diffrn_reflns_theta_full 25.242
_diffrn_reflns_theta_max 27.188
_diffrn_reflns_theta_min 1.602
_diffrn_source 'microfocus sealed X-ray tube'
_diffrn_source_type 'Incoatec I\ms'
_exptl_absorpt_coefficient_mu 17.909
_exptl_absorpt_correction_T_max 0.7455
_exptl_absorpt_correction_T_min 0.6597
_exptl_absorpt_correction_type multi-scan
_exptl_absorpt_process_details sadabs
_exptl_crystal_colour yellow
_exptl_crystal_density_diffrn 2.937
_exptl_crystal_density_method 'not measured'
_exptl_crystal_description block
_exptl_crystal_F_000 3468
_exptl_crystal_size_max 0.111
_exptl_crystal_size_mid 0.088
_exptl_crystal_size_min 0.055
_refine_diff_density_max 4.722
_refine_diff_density_min -2.202
_refine_diff_density_rms 0.355
_refine_ls_extinction_method none
_refine_ls_goodness_of_fit_ref 1.149
_refine_ls_hydrogen_treatment undef
_refine_ls_matrix_type full
_refine_ls_number_parameters 157
_refine_ls_number_reflns 5172
_refine_ls_number_restraints 0
_refine_ls_restrained_S_all 1.149
_refine_ls_R_factor_all 0.1051
_refine_ls_R_factor_gt 0.0653
_refine_ls_shift/su_max 0.001
_refine_ls_shift/su_mean 0.000
_refine_ls_structure_factor_coef Fsqd
_refine_ls_weighting_details 'w=1/[\s^2^(Fo^2^)+(0.0401P)^2^+244.4119P] where P=(Fo^2^+2Fc^2^)/3'
_refine_ls_weighting_scheme calc
_refine_ls_wR_factor_gt 0.1458
_refine_ls_wR_factor_ref 0.1603
_reflns_Friedel_coverage 0.000
_reflns_number_gt 3659
_reflns_number_total 5172
_reflns_threshold_expression 'I > 2\s(I)'
_cod_data_source_file cg5b01090_si_002.cif
_cod_data_source_block u10ox8
_cod_database_code 4516472
_shelxl_version_number 2014-3
_shelx_space_group_comment
;
The symmetry employed for this shelxl refinement is uniquely defined
by the following loop, which should always be used as a source of
symmetry information in preference to the above space-group names.
They are only intended as comments.
;
_olex2_refinement_description
;
1. Others
 Fixed Sof: U3A(0.25) U3B(0.25) O5A(0.25) O5B(0.25) O6A(0.25) O6B(0.25)
 O17(0.5) N7A(0.25) N7B(0.25)
;
_olex2_submission_special_instructions 'No special instructions were received'

loop_
_space_group_symop_operation_xyz
'x, y, z'
'-x, -y, z'
'-x+1/2, y+1/2, -z+1/2'
'x+1/2, -y+1/2, -z+1/2'
'-x, -y, -z'
'x, y, -z'
'x-1/2, -y-1/2, z-1/2'
'-x-1/2, y-1/2, z-1/2'

loop_
_atom_site_label
_atom_site_type_symbol
_atom_site_fract_x
_atom_site_fract_y
_atom_site_fract_z
_atom_site_U_iso_or_equiv
_atom_site_adp_type
_atom_site_occupancy
_atom_site_site_symmetry_order
_atom_site_calc_flag
_atom_site_refinement_flags_posn
_atom_site_refinement_flags_adp
_atom_site_refinement_flags_occupancy
U1 U 0.56113(4) 0.18530(4) 0.11189(3) 0.02641(18) Uani 1 1 d . . .
U2 U 0.27349(5) 0.13961(4) 0.18099(3) 0.03199(19) Uani 1 1 d . . .
U3A U 0.0923(2) 0.10534(17) 0.0000 0.0337(6) Uani 0.5 2 d S T P
U3B U 0.1099(2) 0.0616(2) 0.0000 0.0482(8) Uani 0.5 2 d S T P
O1 O 0.5399(9) 0.0856(8) 0.0860(7) 0.040(3) Uiso 1 1 d . . .
O2 O 0.5817(9) 0.2839(7) 0.1367(7) 0.039(3) Uiso 1 1 d . . .
O3 O 0.3187(10) 0.0477(8) 0.1540(7) 0.047(3) Uiso 1 1 d . . .
O4 O 0.2282(10) 0.2319(8) 0.2096(7) 0.049(4) Uiso 1 1 d . . .
O5A O 0.172(4) 0.020(3) 0.0000 0.048(11) Uiso 0.5 2 d S T P
O5B O 0.208(4) -0.013(4) 0.0000 0.083(18) Uiso 0.5 2 d S T P
O6A O 0.017(3) 0.192(2) 0.0000 0.039(9) Uiso 0.5 2 d S T P
O6B O 0.006(4) 0.126(3) 0.0000 0.069(13) Uiso 0.5 2 d S T P
O7 O 0.5190(12) 0.2300(10) 0.0000 0.035(4) Uiso 1 2 d S T P
O8 O 0.6247(13) 0.2179(11) 0.0000 0.039(4) Uiso 1 2 d S T P
O9 O 0.3936(9) 0.2090(7) 0.1182(7) 0.039(3) Uiso 1 1 d . . .
O10 O 0.4314(9) 0.1879(8) 0.1902(7) 0.042(3) Uiso 1 1 d . . .
O11 O 0.7326(10) 0.1637(8) 0.1200(8) 0.051(4) Uiso 1 1 d . . .
O12 O 0.6147(9) 0.1338(7) 0.2230(6) 0.034(3) Uiso 1 1 d . . .
O13 O 0.1996(11) 0.1630(9) 0.0717(8) 0.053(4) Uiso 1 1 d . . .
O14 O 0.1556(9) 0.0776(8) 0.2578(7) 0.039(3) Uiso 1 1 d . . .
O15 O 0.3295(11) 0.1152(9) 0.2995(8) 0.052(4) Uiso 1 1 d . . .
O16 O 0.1291(12) 0.1221(10) 0.1182(9) 0.064(4) Uiso 1 1 d . . .
O17 O -0.024(2) 0.0355(17) 0.0682(16) 0.055(8) Uiso 0.5 1 d . . .
O18 O 0.8596(13) 0.1380(10) 0.1854(9) 0.072(5) Uiso 1 1 d . . .
O19 O 0.7331(11) 0.0866(9) 0.2887(8) 0.055(4) Uiso 1 1 d . . .
O20 O 0.2886(15) 0.0908(12) 0.4112(11) 0.090(6) Uiso 1 1 d . . .
O21 O 0.1143(10) 0.0392(8) 0.3638(8) 0.050(4) Uiso 1 1 d . . .
C1 C 0.7697(17) 0.1416(13) 0.1749(12) 0.053(5) Uiso 1 1 d . . .
C2 C 0.7026(14) 0.1168(12) 0.2350(11) 0.043(5) Uiso 1 1 d . . .
C3 C 0.2696(16) 0.0927(13) 0.3473(12) 0.049(5) Uiso 1 1 d . . .
C4 C 0.1700(15) 0.0660(12) 0.3210(11) 0.044(5) Uiso 1 1 d . . .
N1 N 0.5000 0.0000 0.2463(16) 0.070(8) Uiso 1 2 d S T P
N2 N 0.3771(17) 0.0414(14) 0.0000 0.044(6) Uiso 1 2 d S T P
N3 N 0.1181(19) 0.1103(16) 0.5000 0.056(7) Uiso 1 2 d S T P
N4 N 0.0156(19) 0.2580(15) 0.1650(13) 0.091(7) Uiso 1 1 d . . .
N5 N 0.911(2) 0.1261(16) 0.3447(15) 0.101(8) Uiso 1 1 d . . .
N6 N 1.0000 0.0000 0.195(2) 0.120(14) Uiso 1 2 d S T P
N7A N 0.827(4) 0.233(3) 0.0000 0.046(12) Uiso 0.5 2 d S T P
N7B N 0.838(4) 0.172(4) 0.0000 0.067(16) Uiso 0.5 2 d S T P

loop_
_atom_site_aniso_label
_atom_site_aniso_U_11
_atom_site_aniso_U_22
_atom_site_aniso_U_33
_atom_site_aniso_U_23
_atom_site_aniso_U_13
_atom_site_aniso_U_12
U1 0.0238(3) 0.0330(3) 0.0224(3) -0.0038(3) -0.0005(3) -0.0024(3)
U2 0.0263(3) 0.0477(4) 0.0220(3) -0.0046(3) 0.0030(3) 0.0006(3)
U3A 0.0341(14) 0.0464(15) 0.0207(10) 0.000 0.000 -0.0015(13)
U3B 0.0261(14) 0.094(3) 0.0250(12) 0.000 0.000 -0.0107(18)

loop_
_atom_type_symbol
_atom_type_description
_atom_type_scat_dispersion_real
_atom_type_scat_dispersion_imag
_atom_type_scat_source
C C 0.0033 0.0016 'International Tables Vol C Tables 4.2.6.8 and 6.1.1.4'
N N 0.0061 0.0033 'International Tables Vol C Tables 4.2.6.8 and 6.1.1.4'
O O 0.0106 0.0060 'International Tables Vol C Tables 4.2.6.8 and 6.1.1.4'
U U -9.6767 9.6646 'International Tables Vol C Tables 4.2.6.8 and 6.1.1.4'

loop_
_geom_angle_atom_site_label_1
_geom_angle_atom_site_label_2
_geom_angle_atom_site_label_3
_geom_angle
_geom_angle_site_symmetry_1
_geom_angle_site_symmetry_3
O1 U1 O7 91.0(6) . .
O1 U1 O8 92.1(6) . .
O1 U1 O9 90.8(5) . .
O1 U1 O10 93.7(5) . .
O1 U1 O11 92.1(5) . .
O1 U1 O12 86.9(5) . .
O2 U1 O1 179.5(6) . .
O2 U1 O7 88.5(6) . .
O2 U1 O8 87.5(6) . .
O2 U1 O9 89.1(5) . .
O2 U1 O10 86.4(5) . .
O2 U1 O11 88.1(5) . .
O2 U1 O12 93.6(5) . .
O7 U1 O8 36.8(6) . .
O7 U1 O9 75.1(5) . .
O7 U1 O10 112.3(5) . .
O7 U1 O11 110.8(5) . .
O7 U1 O12 175.6(5) . .
O8 U1 O9 111.9(5) . .
O8 U1 O11 74.0(5) . .
O8 U1 O12 139.3(5) . .
O9 U1 O11 173.4(5) . .
O9 U1 O12 108.8(4) . .
O10 U1 O8 148.7(5) . .
O10 U1 O9 37.4(4) . .
O10 U1 O11 136.3(5) . .
O10 U1 O12 71.8(4) . .
O12 U1 O11 65.4(5) . .
O3 U2 O4 179.1(7) . .
O3 U2 O9 92.6(5) . .
O3 U2 O10 89.9(5) . .
O3 U2 O13 92.8(6) . .
O3 U2 O14 91.7(5) . .
O3 U2 O15 90.2(6) . .
O3 U2 O16 92.6(6) . .
O4 U2 O9 87.9(5) . .
O4 U2 O10 90.0(6) . .
O4 U2 O13 88.0(6) . .
O4 U2 O14 87.8(5) . .
O4 U2 O15 88.9(6) . .
O4 U2 O16 87.9(6) . .
O9 U2 O14 173.1(4) . .
O9 U2 O15 109.1(5) . .
O10 U2 O9 37.3(4) . .
O10 U2 O14 137.4(4) . .
O10 U2 O15 71.9(5) . .
O10 U2 O16 151.5(5) . .
O13 U2 O9 77.3(5) . .
O13 U2 O10 114.5(5) . .
O13 U2 O14 107.9(5) . .
O13 U2 O15 172.9(5) . .
O13 U2 O16 37.0(5) . .
O15 U2 O14 65.5(5) . .
O16 U2 O9 114.2(5) . .
O16 U2 O14 71.0(5) . .
O16 U2 O15 136.4(5) . .
U3B U3A O5A 19.0(14) . .
U3B U3A O5B 20.4(13) . .
U3B U3A O6A 162.9(13) . .
U3B U3A O6B 124(2) . .
U3B U3A O13 102.0(5) . 6
U3B U3A O13 102.0(5) . .
U3B U3A O16 92.8(4) . 6
U3B U3A O16 92.8(4) . .
U3B U3A O17 74.8(7) . .
U3B U3A O17 74.8(7) . 6
U3B U3A O17 46.7(6) . 5
O5A U3A O5B 1(2) . .
O5A U3A O13 86.9(11) . 6
O5A U3A O13 86.9(11) . .
O5A U3A O16 88.0(5) . .
O5A U3A O16 88.0(5) . 6
O5A U3A O17 90.7(13) . .
O5A U3A O17 90.7(13) . 6
O5A U3A O17 62.5(13) . 5
O5B U3A O17 63.7(12) . 5
O6A U3A O5A 178.1(18) . .
O6A U3A O5B 176.8(17) . .
O6A U3A O13 91.6(10) . 6
O6A U3A O13 91.6(10) . .
O6A U3A O16 91.5(5) . .
O6A U3A O16 91.5(5) . 6
O6A U3A O17 119.1(12) . 5
O6A U3A O17 90.9(12) . 6
O6A U3A O17 90.9(12) . .
O6B U3A O5A 144(3) . .
O6B U3A O5B 145(3) . .
O6B U3A O6A 38(2) . .
O6B U3A O13 121.0(17) . 6
O6B U3A O13 121.0(17) . .
O6B U3A O16 100.2(6) . .
O6B U3A O16 100.2(6) . 6
O6B U3A O17 85(2) . 5
O6B U3A O17 59(2) . 6
O6B U3A O17 59(2) . .
O13 U3A O5B 85.9(11) 6 .
O13 U3A O5B 85.9(11) . .
O13 U3A O13 74.6(8) 6 .
O13 U3A O16 38.1(5) . .
O13 U3A O16 112.7(6) . 6
O13 U3A O16 112.7(6) 6 .
O13 U3A O16 38.1(5) 6 6
O13 U3A O17 174.9(8) . 6
O13 U3A O17 109.7(8) . .
O13 U3A O17 108.1(7) 6 5
O13 U3A O17 109.7(8) 6 6
O13 U3A O17 148.7(7) . 5
O13 U3A O17 174.9(8) 6 .
O16 U3A O5B 87.7(5) . .
O16 U3A O5B 87.7(5) 6 .
O16 U3A O16 150.8(8) 6 .
O16 U3A O17 137.4(8) . 6
O16 U3A O17 75.0(7) 6 5
O16 U3A O17 71.6(8) 6 6
O16 U3A O17 71.6(8) . .
O16 U3A O17 127.5(7) . 5
O16 U3A O17 137.4(8) 6 .
O17 U3A O5B 91.8(13) . .
O17 U3A O5B 91.8(13) 6 .
O17 U3A O17 65.8(14) 6 .
O17 U3A O17 66.8(11) . 5
O17 U3A O17 28.2(12) 6 5
U3A U3B O5A 148(2) . .
U3A U3B O5B 151.2(18) . .
U3A U3B O6B 34.6(17) . .
U3A U3B O13 60.3(4) . 6
U3A U3B O13 60.3(4) . .
U3A U3B O16 68.9(4) . .
U3A U3B O16 68.9(4) . 6
U3A U3B O17 86.1(8) . 6
U3A U3B O17 119.7(7) . 5
U3A U3B O17 86.1(8) . .
U3A U3B O17 119.7(7) . 2
O5A U3B O5B 4(3) . .
O5A U3B O6B 178(3) . .
O5A U3B O13 93.0(19) . .
O5A U3B O13 93.0(19) . 6
O5A U3B O16 100.4(9) . .
O5A U3B O16 100.4(9) . 6
O5A U3B O17 119.9(18) . .
O5A U3B O17 87(2) . 2
O5A U3B O17 87(2) . 5
O5A U3B O17 119.9(18) . 6
O5B U3B O13 96.0(15) . .
O5B U3B O13 96.0(15) . 6
O5B U3B O16 101.8(8) . .
O5B U3B O16 101.8(8) . 6
O5B U3B O17 117.2(16) . 6
O5B U3B O17 117.2(16) . .
O5B U3B O17 84.0(16) . 5
O5B U3B O17 84.0(16) . 2
O6B U3B O5B 174(2) . .
O6B U3B O13 88.9(14) . .
O6B U3B O13 88.9(14) . 6
O6B U3B O16 80.5(8) . .
O6B U3B O16 80.5(8) . 6
O6B U3B O17 58.4(14) . .
O6B U3B O17 58.4(14) . 6
O6B U3B O17 91.1(15) . 5
O6B U3B O17 91.1(15) . 2
O13 U3B O13 65.2(7) 6 .
O16 U3B O13 98.7(5) 6 .
O16 U3B O13 98.7(5) . 6
O16 U3B O13 34.6(5) 6 6
O16 U3B O13 34.6(5) . .
O16 U3B O16 129.3(8) 6 .
O17 U3B O13 115.0(8) 5 6
O17 U3B O13 179.8(8) 2 6
O17 U3B O13 115.0(8) 2 .
O17 U3B O13 103.1(8) . .
O17 U3B O13 146.2(8) . 6
O17 U3B O13 103.1(8) 6 6
O17 U3B O13 146.2(8) 6 .
O17 U3B O13 179.8(8) 5 .
O17 U3B O16 81.5(8) 5 6
O17 U3B O16 70.1(8) 6 6
O17 U3B O16 145.2(8) 5 .
O17 U3B O16 81.5(8) 2 .
O17 U3B O16 132.3(8) 6 .
O17 U3B O16 132.3(8) . 6
O17 U3B O16 145.2(8) 2 6
O17 U3B O16 70.1(8) . .
O17 U3B O17 33.7(13) 6 5
O17 U3B O17 68.3(15) 6 .
O17 U3B O17 76.7(11) . 5
O17 U3B O17 33.7(13) . 2
O17 U3B O17 64.8(14) 5 2
O17 U3B O17 76.7(11) 6 2
U3B O5A U3A 13.3(10) . .
O5B O5A U3A 176(7) . .
O5B O5A U3B 171(8) . .
U3B O5B U3A 8.4(6) . .
O5A O5B U3A 3(5) . .
O5A O5B U3B 5(5) . .
U3A O6A U3B 5.2(4) . .
O6B O6A U3A 43(3) . .
O6B O6A U3B 38(3) . .
U3A O6B U3B 20.9(10) . .
O6A O6B U3A 99(4) . .
O6A O6B U3B 120(4) . .
U1 O7 U1 131.3(8) . 6
O8 O7 U1 72.9(5) . 6
O8 O7 U1 72.9(5) . .
U1 O8 U1 127.7(8) . 6
O7 O8 U1 70.3(5) . .
O7 O8 U1 70.3(5) . 6
U1 O9 U2 129.4(5) . .
O10 O9 U1 70.3(7) . .
O10 O9 U2 70.8(7) . .
U1 O10 U2 131.8(6) . .
O9 O10 U1 72.3(7) . .
O9 O10 U2 72.0(7) . .
C1 O11 U1 121.1(14) . .
C2 O12 U1 122.4(12) . .
U2 O13 U3B 125.2(6) . .
U3A O13 U2 138.8(7) . .
U3A O13 U3B 17.65(14) . .
O16 O13 U2 71.7(9) . .
O16 O13 U3A 73.6(9) . .
O16 O13 U3B 71.1(8) . .
C4 O14 U2 122.9(13) . .
C3 O15 U2 119.8(13) . .
U2 O16 U3B 127.0(7) . .
U3A O16 U2 133.9(8) . .
U3A O16 U3B 18.36(15) . .
O13 O16 U2 71.3(9) . .
O13 O16 U3A 68.3(9) . .
O13 O16 U3B 74.3(9) . .
U3A O17 U3A 113.2(11) . 5
U3A O17 U3B 112.7(12) . 5
U3B O17 U3A 19.1(3) . .
U3B O17 U3A 100.1(10) . 5
U3B O17 U3A 13.6(2) 5 5
U3B O17 U3B 103.3(11) . 5
O17 O17 U3A 55.2(19) 2 5
O17 O17 U3A 97(2) 2 .
O17 O17 U3B 69(2) 2 5
O17 O17 U3B 78(2) 2 .
O11 C1 O18 124(2) . .
O11 C1 C2 118(2) . .
O18 C1 C2 118(2) . .
O12 C2 C1 112.8(18) . .
O19 C2 O12 125.3(19) . .
O19 C2 C1 121.8(19) . .
O15 C3 C4 116.2(19) . .
O20 C3 O15 124(2) . .
O20 C3 C4 120(2) . .
O14 C4 C3 114.4(18) . .
O21 C4 O14 127(2) . .
O21 C4 C3 118.1(19) . .

loop_
_geom_bond_atom_site_label_1
_geom_bond_atom_site_label_2
_geom_bond_distance
_geom_bond_site_symmetry_2
U1 O1 1.796(13) .
U1 O2 1.771(13) .
U1 O7 2.338(7) .
U1 O8 2.374(8) .
U1 O9 2.375(13) .
U1 O10 2.346(13) .
U1 O11 2.425(15) .
U1 O12 2.410(12) .
U2 O3 1.767(14) .
U2 O4 1.782(14) .
U2 O9 2.375(13) .
U2 O10 2.358(13) .
U2 O13 2.357(15) .
U2 O14 2.442(13) .
U2 O15 2.424(15) .
U2 O16 2.362(17) .
U3A U3B 0.786(3) .
U3A O5A 1.83(6) .
U3A O5B 2.58(7) .
U3A O6A 1.82(4) .
U3A O6B 1.25(5) .
U3A O13 2.252(15) 6
U3A O13 2.252(15) .
U3A O16 2.326(17) .
U3A O16 2.326(17) 6
U3A O17 2.39(3) 6
U3A O17 2.90(3) 5
U3A O17 2.39(3) .
U3B O5A 1.11(6) .
U3B O5B 1.87(7) .
U3B O6B 1.81(5) .
U3B O13 2.534(15) 6
U3B O13 2.534(15) .
U3B O16 2.491(17) 6
U3B O16 2.491(17) .
U3B O17 2.31(3) .
U3B O17 2.31(3) 6
U3B O17 2.42(3) 5
U3B O17 2.42(3) 2
O5A O5B 0.76(6) .
O6A O6B 1.14(6) .
O7 U1 2.338(7) 6
O7 O8 1.49(2) .
O8 U1 2.374(8) 6
O9 O10 1.512(18) .
O11 C1 1.23(3) .
O12 C2 1.28(2) .
O13 O16 1.50(2) .
O14 C4 1.24(2) .
O15 C3 1.29(3) .
O17 U3A 2.90(3) 5
O17 U3B 2.42(3) 5
O17 O17 1.38(6) 2
O18 C1 1.27(3) .
O19 C2 1.22(2) .
O20 C3 1.25(3) .
O21 C4 1.21(2) .
C1 C2 1.54(3) .
C3 C4 1.55(3) .
N7A N7B 1.05(7) .

loop_
_geom_torsion_atom_site_label_1
_geom_torsion_atom_site_label_2
_geom_torsion_atom_site_label_3
_geom_torsion_atom_site_label_4
_geom_torsion
_geom_torsion_site_symmetry_1
_geom_torsion_site_symmetry_4
U1 O7 O8 U1 -144.9(6) 6 .
U1 O7 O8 U1 144.9(6) . 6
U1 O9 O10 U2 -147.1(4) . .
U1 O11 C1 O18 -171.3(17) . .
U1 O11 C1 C2 9(3) . .
U1 O12 C2 O19 -175.7(16) . .
U1 O12 C2 C1 7(2) . .
U2 O9 O10 U1 147.1(4) . .
U2 O13 O16 U3A -157.3(6) . .
U2 O13 O16 U3B -139.0(5) . .
U2 O14 C4 O21 176.1(16) . .
U2 O14 C4 C3 -1(2) . .
U2 O15 C3 O20 -168.2(19) . .
U2 O15 C3 C4 13(2) . .
U3A U3B O5B O5A 0.0 . .
U3A U3B O6B O6A 0.0 . .
U3A O6A O6B U3B 0.0 . .
U3A O13 O16 U2 157.3(6) . .
U3A O13 O16 U3B 18.34(14) . .
U3B U3A O6A O6B 0.0 . .
U3B U3A O6B O6A 180.0 . .
U3B O6A O6B U3A 0.0 . .
U3B O13 O16 U2 139.0(5) . .
U3B O13 O16 U3A -18.34(14) . .
O5A U3A U3B O5B 0.0 . .
O5A U3A U3B O6B 180.0 . .
O5A U3A U3B O13 -38.3(4) . 6
O5A U3A U3B O13 38.3(4) . .
O5A U3A U3B O16 75.6(4) . .
O5A U3A U3B O16 -75.6(4) . 6
O5A U3A U3B O17 -145.8(7) . 6
O5A U3A U3B O17 142.0(8) . 2
O5A U3A U3B O17 145.8(7) . .
O5A U3A U3B O17 -142.0(8) . 5
O5A U3A O6B U3B 0.0 . .
O5A U3A O6B O6A 180.0 . .
O5A U3B O5B U3A 0.0 . .
O5B U3A U3B O5A 0.0 . .
O5B U3A U3B O6B 180.0 . .
O5B U3A U3B O13 -38.3(4) . 6
O5B U3A U3B O13 38.3(4) . .
O5B U3A U3B O16 -75.6(4) . 6
O5B U3A U3B O16 75.6(4) . .
O5B U3A U3B O17 142.0(8) . 2
O5B U3A U3B O17 145.8(7) . .
O5B U3A U3B O17 -142.0(8) . 5
O5B U3A U3B O17 -145.8(7) . 6
O5B U3A O5A U3B 180.0 . .
O5B U3A O6B U3B 0.0 . .
O5B U3A O6B O6A 180.0 . .
O5B U3B O5A U3A 180.0 . .
O6A U3A U3B O5A 180.0 . .
O6A U3A U3B O5B 180.0 . .
O6A U3A U3B O6B 0.0 . .
O6A U3A U3B O13 141.7(4) . 6
O6A U3A U3B O13 -141.7(4) . .
O6A U3A U3B O16 104.4(4) . 6
O6A U3A U3B O16 -104.4(4) . .
O6A U3A U3B O17 -34.2(7) . .
O6A U3A U3B O17 34.2(7) . 6
O6A U3A U3B O17 38.0(8) . 5
O6A U3A U3B O17 -38.0(8) . 2
O6A U3A O6B U3B 180.0 . .
O6B U3A U3B O5A 180.0 . .
O6B U3A U3B O5B 180.0 . .
O6B U3A U3B O13 -141.7(4) . .
O6B U3A U3B O13 141.7(4) . 6
O6B U3A U3B O16 104.4(4) . 6
O6B U3A U3B O16 -104.4(4) . .
O6B U3A U3B O17 38.0(8) . 5
O6B U3A U3B O17 -34.2(7) . .
O6B U3A U3B O17 34.2(7) . 6
O6B U3A U3B O17 -38.0(8) . 2
O6B U3A O5A U3B 0.0 . .
O6B U3A O6A U3B 0.0 . .
O11 C1 C2 O12 -10(3) . .
O11 C1 C2 O19 172(2) . .
O13 U3A U3B O5A 38.3(4) 6 .
O13 U3A U3B O5A -38.3(4) . .
O13 U3A U3B O5B -38.3(4) . .
O13 U3A U3B O5B 38.3(4) 6 .
O13 U3A U3B O6B 141.7(4) . .
O13 U3A U3B O6B -141.7(4) 6 .
O13 U3A U3B O13 76.6(8) 6 .
O13 U3A U3B O13 -76.6(8) . 6
O13 U3A U3B O16 37.3(5) . .
O13 U3A U3B O16 -37.3(5) 6 6
O13 U3A U3B O16 -113.9(6) . 6
O13 U3A U3B O16 113.9(6) 6 .
O13 U3A U3B O17 -179.7(9) 6 2
O13 U3A U3B O17 107.5(8) . .
O13 U3A U3B O17 175.9(8) . 6
O13 U3A U3B O17 -103.7(9) 6 5
O13 U3A U3B O17 179.7(9) . 5
O13 U3A U3B O17 -175.9(8) 6 .
O13 U3A U3B O17 103.7(9) . 2
O13 U3A U3B O17 -107.5(8) 6 6
O13 U3A O5A U3B 142.6(4) . .
O13 U3A O5A U3B -142.6(4) 6 .
O13 U3A O6A U3B 142.7(4) 6 .
O13 U3A O6A U3B -142.7(4) . .
O13 U3A O6A O6B -142.7(4) . .
O13 U3A O6A O6B 142.7(4) 6 .
O13 U3A O6B U3B -135.0(11) . .
O13 U3A O6B U3B 135.0(11) 6 .
O13 U3A O6B O6A -45.0(11) 6 .
O13 U3A O6B O6A 45.0(11) . .
O13 U3B O5A U3A -32.6(3) . .
O13 U3B O5A U3A 32.6(3) 6 .
O13 U3B O5B U3A -32.8(4) . .
O13 U3B O5B U3A 32.8(4) 6 .
O13 U3B O5B O5A -32.8(4) . .
O13 U3B O5B O5A 32.8(4) 6 .
O13 U3B O6B U3A -32.6(3) 6 .
O13 U3B O6B U3A 32.6(3) . .
O13 U3B O6B O6A -32.6(3) 6 .
O13 U3B O6B O6A 32.6(3) . .
O15 C3 C4 O14 -8(3) . .
O15 C3 C4 O21 174.9(19) . .
O16 U3A U3B O5A -75.6(4) . .
O16 U3A U3B O5A 75.6(4) 6 .
O16 U3A U3B O5B 75.6(4) 6 .
O16 U3A U3B O5B -75.6(4) . .
O16 U3A U3B O6B -104.4(4) 6 .
O16 U3A U3B O6B 104.4(4) . .
O16 U3A U3B O13 -113.9(6) . 6
O16 U3A U3B O13 37.3(5) 6 6
O16 U3A U3B O13 -37.3(5) . .
O16 U3A U3B O13 113.9(6) 6 .
O16 U3A U3B O16 -151.3(8) . 6
O16 U3A U3B O16 151.3(8) 6 .
O16 U3A U3B O17 142.4(9) . 5
O16 U3A U3B O17 138.6(9) . 6
O16 U3A U3B O17 -66.3(10) 6 5
O16 U3A U3B O17 70.1(9) . .
O16 U3A U3B O17 -70.1(9) 6 6
O16 U3A U3B O17 -138.6(9) 6 .
O16 U3A U3B O17 -142.4(9) 6 2
O16 U3A U3B O17 66.3(10) . 2
O16 U3A O5A U3B 104.5(4) . .
O16 U3A O5A U3B -104.5(4) 6 .
O16 U3A O6A U3B -104.5(4) . .
O16 U3A O6A U3B 104.5(4) 6 .
O16 U3A O6A O6B -104.5(4) . .
O16 U3A O6A O6B 104.5(4) 6 .
O16 U3A O6B U3B 100.5(6) 6 .
O16 U3A O6B U3B -100.5(6) . .
O16 U3A O6B O6A 79.5(6) . .
O16 U3A O6B O6A -79.5(6) 6 .
O16 U3B O5A U3A 66.7(5) 6 .
O16 U3B O5A U3A -66.7(5) . .
O16 U3B O5B U3A 67.4(5) 6 .
O16 U3B O5B U3A -67.4(5) . .
O16 U3B O5B O5A -67.4(5) . .
O16 U3B O5B O5A 67.4(5) 6 .
O16 U3B O6B U3A -66.4(5) 6 .
O16 U3B O6B U3A 66.4(5) . .
O16 U3B O6B O6A -66.4(5) 6 .
O16 U3B O6B O6A 66.4(5) . .
O17 U3A U3B O5A -145.8(7) . .
O17 U3A U3B O5A 142.0(8) 5 .
O17 U3A U3B O5A 145.8(7) 6 .
O17 U3A U3B O5B -145.8(7) . .
O17 U3A U3B O5B 145.8(7) 6 .
O17 U3A U3B O5B 142.0(8) 5 .
O17 U3A U3B O6B -34.2(7) 6 .
O17 U3A U3B O6B -38.0(8) 5 .
O17 U3A U3B O6B 34.2(7) . .
O17 U3A U3B O13 107.5(8) 6 6
O17 U3A U3B O13 175.9(8) . 6
O17 U3A U3B O13 -175.9(8) 6 .
O17 U3A U3B O13 -179.7(9) 5 .
O17 U3A U3B O13 -107.5(8) . .
O17 U3A U3B O13 103.7(9) 5 6
O17 U3A U3B O16 -70.1(9) . .
O17 U3A U3B O16 -142.4(9) 5 .
O17 U3A U3B O16 138.6(9) . 6
O17 U3A U3B O16 -138.6(9) 6 .
O17 U3A U3B O16 70.1(9) 6 6
O17 U3A U3B O16 66.3(10) 5 6
O17 U3A U3B O17 -72.3(13) 5 .
O17 U3A U3B O17 -3.8(9) . 2
O17 U3A U3B O17 -72.3(13) 6 2
O17 U3A U3B O17 -76.1(17) 5 2
O17 U3A U3B O17 72.3(13) . 5
O17 U3A U3B O17 -3.8(9) 5 6
O17 U3A U3B O17 68.5(15) . 6
O17 U3A U3B O17 3.8(9) 6 5
O17 U3A U3B O17 -68.5(15) 6 .
O17 U3A O5A U3B 32.9(7) . .
O17 U3A O5A U3B -30.4(8) 5 .
O17 U3A O5A U3B -32.9(7) 6 .
O17 U3A O6A U3B 30.9(8) 5 .
O17 U3A O6A U3B -32.9(7) . .
O17 U3A O6A U3B 32.9(7) 6 .
O17 U3A O6A O6B -32.9(7) . .
O17 U3A O6A O6B 30.9(8) 5 .
O17 U3A O6A O6B 32.9(7) 6 .
O17 U3A O6B U3B 39.1(12) 6 .
O17 U3A O6B U3B -39.1(12) . .
O17 U3A O6B U3B 26.8(6) 5 .
O17 U3A O6B O6A -153.2(6) 5 .
O17 U3A O6B O6A -140.9(12) 6 .
O17 U3A O6B O6A 140.9(12) . .
O17 U3B O5A U3A 139.6(12) 6 .
O17 U3B O5A U3A -139.6(12) . .
O17 U3B O5A U3A -147.6(7) 2 .
O17 U3B O5A U3A 147.6(7) 5 .
O17 U3B O5B U3A 140.9(10) 6 .
O17 U3B O5B U3A -147.4(7) 2 .
O17 U3B O5B U3A 147.4(7) 5 .
O17 U3B O5B U3A -140.9(10) . .
O17 U3B O5B O5A -147.4(7) 2 .
O17 U3B O5B O5A 140.9(10) 6 .
O17 U3B O5B O5A 147.4(7) 5 .
O17 U3B O5B O5A -140.9(10) . .
O17 U3B O6B U3A -147.6(7) 5 .
O17 U3B O6B U3A 147.6(7) 2 .
O17 U3B O6B U3A 138.8(11) . .
O17 U3B O6B U3A -138.8(11) 6 .
O17 U3B O6B O6A -138.8(11) 6 .
O17 U3B O6B O6A -147.6(7) 5 .
O17 U3B O6B O6A 138.8(11) . .
O17 U3B O6B O6A 147.6(7) 2 .
O18 C1 C2 O12 170.0(19) . .
O18 C1 C2 O19 -8(3) . .
O20 C3 C4 O14 173(2) . .
O20 C3 C4 O21 -4(3) . .
